data_4317795
loop_
_publ_author_name
'Shu-An Li'
'Jiang Xia'
'De-Xi Yang'
'Yan Xu'
'Dong-Feng Li'
'Mei-Fang Wu'
'Wen-Xia Tang'

_publ_section_title
;
 Carboxyester Hydrolysis Catalyzed by a Novel Dicopper(II) Complex with an
 Alcohol-Pendant Macrocycle
;
_journal_name_full 'Inorganic Chemistry'
_journal_page_first 1807
_journal_page_last 1815
_journal_paper_doi 10.1021/ic011019l
_journal_volume 41
_journal_year 2002
_chemical_formula_sum 'C20 H22 Ce N5 Ni O13'
_chemical_formula_weight 739.22
_chemical_name_systematic
;
?
;
_space_group_IT_number 19
_symmetry_cell_setting orthorhombic
_symmetry_space_group_name_Hall 'P 2ac 2ab'
_symmetry_space_group_name_H-M 'P 21 21 21'
_atom_sites_solution_hydrogens geom
_atom_sites_solution_primary direct
_atom_sites_solution_secondary difmap
_audit_creation_method SHELXL
_cell_angle_alpha 90.00
_cell_angle_beta 90.00
_cell_angle_gamma 90.00
_cell_formula_units_Z 4
_cell_length_a 8.6323(12)
_cell_length_b 13.822(2)
_cell_length_c 21.176(3)
_cell_measurement_temperature 293(2)
_cell_volume 2526.6(6)
_computing_structure_refinement 'SHELXL-93 (Sheldrick, 1993)'
_computing_structure_solution 'SHELXS-86 (Sheldrick, 1990)'
_diffrn_ambient_temperature 293(2)
_diffrn_radiation_monochromator graphite
_diffrn_radiation_source 'fine-focus sealed tube'
_diffrn_radiation_type MoK\a
_diffrn_radiation_wavelength 0.71073
_diffrn_reflns_av_R_equivalents 0.0000
_diffrn_reflns_av_sigmaI/netI 0.0260
_diffrn_reflns_limit_h_max 10
_diffrn_reflns_limit_h_min -1
_diffrn_reflns_limit_k_max 16
_diffrn_reflns_limit_k_min -1
_diffrn_reflns_limit_l_max 25
_diffrn_reflns_limit_l_min -1
_diffrn_reflns_number 2546
_diffrn_reflns_theta_max 25.00
_diffrn_reflns_theta_min 1.76
_exptl_absorpt_coefficient_mu 2.602
_exptl_crystal_density_diffrn 1.943
_exptl_crystal_F_000 1468
_exptl_crystal_size_max 60
_exptl_crystal_size_mid 35
_exptl_crystal_size_min 22
_refine_diff_density_max 0.520
_refine_diff_density_min -0.623
_refine_diff_density_rms 0.082
_refine_ls_abs_structure_details 'Flack H D (1983), Acta Cryst. A39, 876-881'
_refine_ls_abs_structure_Flack 0.00(2)
_refine_ls_extinction_coef 0.00046(13)
_refine_ls_extinction_expression Fc^*^=kFc[1+0.001xFc^2^\l^3^/sin(2\q)]^-1/4^
_refine_ls_extinction_method SHELXL
_refine_ls_goodness_of_fit_all 1.165
_refine_ls_goodness_of_fit_obs 1.123
_refine_ls_matrix_type full
_refine_ls_number_parameters 362
_refine_ls_number_reflns 2539
_refine_ls_number_restraints 0
_refine_ls_restrained_S_all 1.248
_refine_ls_restrained_S_obs 1.123
_refine_ls_R_factor_all 0.0292
_refine_ls_R_factor_obs 0.0250
_refine_ls_shift/esd_max -0.001
_refine_ls_shift/esd_mean 0.000
_refine_ls_structure_factor_coef Fsqd
_refine_ls_weighting_details 'w=1/[\s^2^(Fo^2^)+(0.0330P)^2^+1.5448P] where P=(Fo^2^+2Fc^2^)/3'
_refine_ls_weighting_scheme calc
_refine_ls_wR_factor_all 0.0761
_refine_ls_wR_factor_obs 0.0658
_reflns_number_observed 2373
_reflns_number_total 2546
_reflns_observed_criterion >2sigma(I)
_cod_data_source_file ic011019l_6.cif
_cod_data_source_block tku1068
_cod_depositor_comments
;
The following automatic conversions were performed:

'_symmetry_cell_setting' value 'Orthorhombic' changed to
'orthorhombic' according to the built-in table from CIF Core
dictionary named 'cif_core.dic' version 2.4.1 from 2010-06-29.

Automatic conversion script
Id: cif_fix_values 1646 2011-03-28 12:23:43Z adriana 

The following automatic conversions were performed:

'_refine_ls_weighting_scheme' value 'calc
w=1/[\s^2^(Fo^2^)+(0.0330P)^2^+1.5448P] where P=(Fo^2^+2Fc^2^)/3' was
changed to 'calc'. New tag '_refine_ls_weighting_details' was
created. The value of the new tag was set to
'w=1/[\s^2^(Fo^2^)+(0.0330P)^2^+1.5448P] where P=(Fo^2^+2Fc^2^)/3'.

Automatic conversion script
Id: cif_fix_values 3143 2015-03-26 13:38:13Z robertas 
;
_cod_original_cell_volume 2526.7(6)
_cod_original_formula_sum 'C20 H22 N5 O13 Ni Ce'
_cod_database_code 4317795

loop_
_symmetry_equiv_pos_as_xyz
'x, y, z'
'-x+1/2, -y, z+1/2'
'-x, y+1/2, -z+1/2'
'x+1/2, -y+1/2, -z'

loop_
_atom_site_aniso_label
_atom_site_aniso_U_11
_atom_site_aniso_U_22
_atom_site_aniso_U_33
_atom_site_aniso_U_23
_atom_site_aniso_U_13
_atom_site_aniso_U_12
Ce 0.0298(2) 0.0238(2) 0.0318(2) -0.00289(12) 0.00294(12) 0.0005(2)
Ni 0.0290(3) 0.0255(3) 0.0365(4) -0.0048(3) 0.0045(3) -0.0003(3)
O6 0.046(3) 0.046(3) 0.070(3) -0.010(2) 0.001(3) -0.002(2)
O7 0.041(3) 0.081(4) 0.068(3) -0.040(3) 0.002(3) 0.009(3)
N3 0.035(3) 0.062(4) 0.043(3) 0.002(3) 0.003(3) 0.004(3)
O10 0.065(3) 0.060(3) 0.042(2) -0.003(2) 0.007(2) 0.011(3)
O1 0.032(2) 0.025(2) 0.042(2) -0.003(2) 0.009(2) -0.004(2)
O2 0.037(2) 0.021(2) 0.044(2) 0.000(2) 0.011(2) -0.001(2)
O12 0.060(3) 0.056(3) 0.051(3) -0.017(2) 0.001(3) -0.001(3)
N4 0.064(4) 0.032(3) 0.044(3) 0.008(3) -0.004(3) -0.003(3)
O8 0.116(5) 0.068(3) 0.044(3) 0.001(3) -0.029(3) 0.005(4)
N5 0.039(3) 0.064(4) 0.042(3) 0.007(3) 0.001(3) -0.015(3)
O13 0.061(3) 0.043(3) 0.048(3) 0.005(2) -0.006(3) -0.001(2)
O9 0.052(3) 0.074(3) 0.045(3) 0.002(2) 0.001(2) 0.010(3)
O3 0.040(2) 0.027(2) 0.038(2) -0.007(2) 0.003(2) -0.002(2)
O4 0.035(2) 0.031(2) 0.045(2) 0.002(2) 0.011(2) -0.003(2)
C6 0.034(3) 0.028(3) 0.049(4) 0.000(3) 0.002(3) -0.001(3)
C10 0.039(3) 0.031(3) 0.051(4) -0.013(3) -0.005(3) 0.010(3)
N2 0.031(3) 0.038(3) 0.033(3) -0.008(2) 0.001(2) 0.000(2)
C16 0.033(3) 0.024(2) 0.028(3) -0.002(2) -0.001(3) -0.003(2)
C1 0.037(4) 0.022(3) 0.042(3) -0.002(2) -0.009(3) -0.004(3)
O11 0.090(4) 0.112(5) 0.046(3) 0.030(3) -0.027(3) -0.052(4)
C11 0.039(3) 0.030(3) 0.035(3) -0.003(3) -0.004(3) 0.001(3)
C15 0.038(3) 0.025(3) 0.039(3) -0.003(2) -0.006(3) 0.003(2)
C19 0.036(3) 0.043(3) 0.049(4) 0.006(3) 0.013(3) -0.005(3)
C2 0.033(3) 0.027(3) 0.040(3) 0.001(3) -0.003(3) 0.002(2)
O5 0.029(3) 0.128(6) 0.108(5) -0.026(5) 0.003(3) 0.014(4)
N1 0.032(2) 0.038(3) 0.033(2) -0.002(2) 0.005(2) -0.001(2)
C8 0.039(3) 0.049(3) 0.044(3) -0.012(3) 0.011(3) -0.001(3)
C7 0.036(4) 0.047(4) 0.036(3) 0.000(3) 0.004(3) -0.008(3)
C13 0.059(4) 0.024(3) 0.057(4) 0.002(3) -0.008(4) 0.000(3)
C14 0.048(4) 0.027(3) 0.049(4) 0.002(3) -0.001(3) -0.005(3)
C17 0.051(4) 0.029(3) 0.039(3) -0.011(2) 0.011(3) -0.001(3)
C12 0.055(4) 0.025(3) 0.056(4) -0.008(3) -0.010(4) 0.010(3)
C3 0.039(3) 0.028(3) 0.056(4) -0.008(3) 0.001(3) 0.003(3)
C5 0.043(4) 0.036(3) 0.057(4) 0.004(3) 0.008(3) -0.014(3)
C9 0.035(3) 0.045(4) 0.052(4) -0.010(3) 0.012(3) 0.002(3)
C4 0.055(4) 0.028(3) 0.070(5) -0.001(3) 0.003(4) -0.010(3)
C20 0.050(4) 0.049(4) 0.078(5) 0.010(4) -0.004(4) -0.008(4)
C18 0.059(5) 0.031(3) 0.076(5) 0.004(3) 0.018(4) 0.010(3)

loop_
_atom_site_label
_atom_site_type_symbol
_atom_site_fract_x
_atom_site_fract_y
_atom_site_fract_z
_atom_site_U_iso_or_equiv
_atom_site_thermal_displace_type
_atom_site_occupancy
_atom_site_calc_flag
_atom_site_refinement_flags
_atom_site_disorder_group
Ce Ce 0.75152(3) 0.00202(2) 0.093735(13) 0.02848(12) Uani 1 d . .
Ni Ni 0.42831(8) 0.06042(5) 0.18510(4) 0.0303(2) Uani 1 d . .
O6 O 1.0416(6) 0.0343(3) 0.1060(2) 0.0541(13) Uani 1 d . .
O7 O 0.9903(6) -0.0879(4) 0.0485(2) 0.063(2) Uani 1 d . .
N3 N 1.0921(7) -0.0348(4) 0.0738(3) 0.0469(15) Uani 1 d . .
O10 O 0.7584(6) -0.0112(4) -0.0256(2) 0.0557(12) Uani 1 d . .
O1 O 0.5268(5) -0.0497(3) 0.1548(2) 0.0332(9) Uani 1 d . .
O2 O 0.5734(5) 0.1267(2) 0.1362(2) 0.0340(9) Uani 1 d . .
O12 O 0.8246(6) 0.0388(4) 0.2104(2) 0.0556(14) Uani 1 d . .
N4 N 0.6160(7) 0.0071(4) -0.0362(3) 0.0468(13) Uani 1 d . .
O8 O 0.5607(9) -0.0005(4) -0.0888(2) 0.076(2) Uani 1 d . .
N5 N 0.8612(6) -0.0470(5) 0.2245(3) 0.0485(15) Uani 1 d . .
O13 O 0.8528(6) -0.1100(3) 0.1814(2) 0.0509(12) Uani 1 d . .
O9 O 0.5393(6) 0.0343(4) 0.0107(2) 0.0567(13) Uani 1 d . .
O3 O 0.6435(5) -0.1725(3) 0.0751(2) 0.0349(9) Uani 1 d . .
O4 O 0.8034(5) 0.1866(3) 0.0693(2) 0.0369(10) Uani 1 d . .
C6 C 0.3472(7) -0.1670(4) 0.1967(3) 0.0369(15) Uani 1 d . .
C10 C 0.3472(7) 0.2561(4) 0.1915(3) 0.0401(15) Uani 1 d . .
H10A H 0.2795(7) 0.3036(4) 0.2058(3) 0.048 Uiso 1 calc R .
N2 N 0.3221(6) 0.1700(4) 0.2098(2) 0.0340(11) Uani 1 d . .
C16 C 0.5791(7) 0.2215(4) 0.1270(3) 0.0283(12) Uani 1 d . .
C1 C 0.4680(7) -0.1392(4) 0.1563(3) 0.0336(14) Uani 1 d . .
O11 O 0.9018(7) -0.0689(5) 0.2779(2) 0.083(2) Uani 1 d . .
C11 C 0.4705(8) 0.2865(4) 0.1508(3) 0.0348(14) Uani 1 d . .
C15 C 0.7029(7) 0.2576(4) 0.0901(3) 0.0340(13) Uani 1 d . .
C19 C 0.9426(8) 0.2180(5) 0.0358(3) 0.043(2) Uani 1 d . .
H19A H 0.9151(8) 0.2675(5) 0.0054(3) 0.051 Uiso 1 calc R .
H19B H 0.9858(8) 0.1636(5) 0.0128(3) 0.051 Uiso 1 calc R .
C2 C 0.5280(7) -0.2078(4) 0.1143(3) 0.0331(13) Uani 1 d . .
O5 O 1.2276(6) -0.0497(6) 0.0662(3) 0.088(2) Uani 1 d . .
N1 N 0.2994(6) -0.0070(4) 0.2385(2) 0.0342(11) Uani 1 d . .
C8 C 0.2237(7) 0.0572(5) 0.2851(3) 0.0440(15) Uani 1 d . .
H8B H 0.2930(7) 0.0705(5) 0.3202(3) 0.053 Uiso 1 calc R .
H8A H 0.1301(7) 0.0275(5) 0.3014(3) 0.053 Uiso 1 calc R .
C7 C 0.2761(7) -0.0984(5) 0.2397(3) 0.0399(15) Uani 1 d . .
H7A H 0.2090(7) -0.1225(5) 0.2703(3) 0.048 Uiso 1 calc R .
C13 C 0.6000(8) 0.4182(4) 0.0974(3) 0.047(2) Uani 1 d . .
H13A H 0.6061(8) 0.4835(4) 0.0872(3) 0.056 Uiso 1 calc R .
C14 C 0.7125(8) 0.3549(4) 0.0751(3) 0.041(2) Uani 1 d . .
H14A H 0.7936(8) 0.3778(4) 0.0503(3) 0.049 Uiso 1 calc R .
C17 C 0.7148(7) -0.2377(4) 0.0291(3) 0.0395(15) Uani 1 d . .
H17A H 0.7651(7) -0.1998(4) -0.0035(3) 0.047 Uiso 1 calc R .
H17B H 0.6346(7) -0.2763(4) 0.0091(3) 0.047 Uiso 1 calc R .
C12 C 0.4808(9) 0.3859(4) 0.1341(3) 0.046(2) Uani 1 d . .
H12A H 0.4059(9) 0.4291(4) 0.1482(3) 0.055 Uiso 1 calc R .
C3 C 0.4700(7) -0.3000(4) 0.1125(3) 0.0412(15) Uani 1 d . .
H3A H 0.5092(7) -0.3443(4) 0.0836(3) 0.049 Uiso 1 calc R .
C5 C 0.2941(8) -0.2630(5) 0.1955(3) 0.045(2) Uani 1 d . .
H5A H 0.2177(8) -0.2825(5) 0.2238(3) 0.055 Uiso 1 calc R .
C9 C 0.1862(8) 0.1484(5) 0.2502(3) 0.044(2) Uani 1 d . .
H9B H 0.0942(8) 0.1396(5) 0.2246(3) 0.053 Uiso 1 calc R .
H9A H 0.1679(8) 0.2009(5) 0.2796(3) 0.053 Uiso 1 calc R .
C4 C 0.3527(9) -0.3276(5) 0.1537(3) 0.051(2) Uani 1 d . .
H4A H 0.3145(9) -0.3905(5) 0.1526(3) 0.061 Uiso 1 calc R .
C20 C 1.0608(9) 0.2567(5) 0.0796(4) 0.059(2) Uani 1 d . .
H20A H 1.1504(9) 0.2765(5) 0.0561(4) 0.088 Uiso 1 calc R .
H20B H 1.0897(9) 0.2074(5) 0.1093(4) 0.088 Uiso 1 calc R .
H20C H 1.0190(9) 0.3113(5) 0.1019(4) 0.088 Uiso 1 calc R .
C18 C 0.8325(9) -0.3044(5) 0.0591(4) 0.055(2) Uani 1 d . .
H18A H 0.8762(9) -0.3458(5) 0.0274(4) 0.083 Uiso 1 calc R .
H18B H 0.7828(9) -0.3430(5) 0.0908(4) 0.083 Uiso 1 calc R .
H18C H 0.9132(9) -0.2666(5) 0.0782(4) 0.083 Uiso 1 calc R .

loop_
_atom_type_symbol
_atom_type_description
_atom_type_scat_dispersion_real
_atom_type_scat_dispersion_imag
_atom_type_scat_source
C C 0.0033 0.0016 'International Tables Vol C Tables 4.2.6.8 and 6.1.1.4'
H H 0.0000 0.0000 'International Tables Vol C Tables 4.2.6.8 and 6.1.1.4'
N N 0.0061 0.0033 'International Tables Vol C Tables 4.2.6.8 and 6.1.1.4'
O O 0.0106 0.0060 'International Tables Vol C Tables 4.2.6.8 and 6.1.1.4'
Ni Ni 0.3393 1.1124 'International Tables Vol C Tables 4.2.6.8 and 6.1.1.4'
Ce Ce -0.2486 2.6331 'International Tables Vol C Tables 4.2.6.8 and 6.1.1.4'

loop_
_geom_angle_atom_site_label_1
_geom_angle_atom_site_label_2
_geom_angle_atom_site_label_3
_geom_angle
_geom_angle_site_symmetry_1
_geom_angle_site_symmetry_3
_geom_angle_publ_flag
O1 Ce O2 61.17(12) . . ?
O1 Ce O10 121.8(2) . . ?
O2 Ce O10 115.3(2) . . ?
O1 Ce O6 140.93(15) . . ?
O2 Ce O6 116.72(15) . . ?
O10 Ce O6 95.2(2) . . ?
O1 Ce O13 73.19(15) . . ?
O2 Ce O13 111.56(14) . . ?
O10 Ce O13 132.0(2) . . ?
O6 Ce O13 72.5(2) . . ?
O1 Ce O9 81.2(2) . . ?
O2 Ce O9 71.73(15) . . ?
O10 Ce O9 49.4(2) . . ?
O6 Ce O9 137.3(2) . . ?
O13 Ce O9 147.0(2) . . ?
O1 Ce O7 133.5(2) . . ?
O2 Ce O7 164.0(2) . . ?
O10 Ce O7 65.0(2) . . ?
O6 Ce O7 48.8(2) . . ?
O13 Ce O7 73.0(2) . . ?
O9 Ce O7 113.3(2) . . ?
O1 Ce O12 75.3(2) . . ?
O2 Ce O12 70.7(2) . . ?
O10 Ce O12 162.9(2) . . ?
O6 Ce O12 68.4(2) . . ?
O13 Ce O12 49.4(2) . . ?
O9 Ce O12 141.9(2) . . ?
O7 Ce O12 104.6(2) . . ?
O1 Ce O3 61.72(12) . . ?
O2 Ce O3 118.34(13) . . ?
O10 Ce O3 77.95(15) . . ?
O6 Ce O3 121.68(14) . . ?
O13 Ce O3 71.03(14) . . ?
O9 Ce O3 78.7(2) . . ?
O7 Ce O3 77.6(2) . . ?
O12 Ce O3 114.23(15) . . ?
O1 Ce O4 121.46(13) . . ?
O2 Ce O4 60.32(12) . . ?
O10 Ce O4 82.54(15) . . ?
O6 Ce O4 71.67(14) . . ?
O13 Ce O4 131.74(15) . . ?
O9 Ce O4 79.6(2) . . ?
O7 Ce O4 104.8(2) . . ?
O12 Ce O4 87.5(2) . . ?
O3 Ce O4 157.12(15) . . ?
O1 Ce N4 100.58(15) . . ?
O2 Ce N4 94.3(2) . . ?
O10 Ce N4 25.0(2) . . ?
O6 Ce N4 118.2(2) . . ?
O13 Ce N4 144.2(2) . . ?
O9 Ce N4 24.57(15) . . ?
O7 Ce N4 89.0(2) . . ?
O12 Ce N4 164.7(2) . . ?
O3 Ce N4 75.11(14) . . ?
O4 Ce N4 82.15(14) . . ?
O1 Ce N5 72.29(14) . . ?
O2 Ce N5 91.0(2) . . ?
O10 Ce N5 153.6(2) . . ?
O6 Ce N5 68.7(2) . . ?
O13 Ce N5 24.7(2) . . ?
O9 Ce N5 153.1(2) . . ?
O7 Ce N5 89.0(2) . . ?
O12 Ce N5 24.7(2) . . ?
O3 Ce N5 92.5(2) . . ?
O4 Ce N5 110.2(2) . . ?
N4 Ce N5 167.6(2) . . ?
N1 Ni N2 86.6(2) . . ?
N1 Ni O1 94.2(2) . . ?
N2 Ni O1 175.8(2) . . ?
N1 Ni O2 174.8(2) . . ?
N2 Ni O2 95.0(2) . . ?
O1 Ni O2 84.5(2) . . ?
N1 Ni Ce 135.0(2) . . ?
N2 Ni Ce 138.1(2) . . ?
O1 Ni Ce 41.70(12) . . ?
O2 Ni Ce 43.03(11) . . ?
N3 O6 Ce 98.8(4) . . ?
N3 O7 Ce 96.8(4) . . ?
O5 N3 O6 122.9(7) . . ?
O5 N3 O7 121.5(7) . . ?
O6 N3 O7 115.6(5) . . ?
O5 N3 Ce 179.6(5) . . ?
O6 N3 Ce 57.0(3) . . ?
O7 N3 Ce 58.6(3) . . ?
N4 O10 Ce 98.0(4) . . ?
C1 O1 Ni 125.2(4) . . ?
C1 O1 Ce 125.9(4) . . ?
Ni O1 Ce 107.9(2) . . ?
C16 O2 Ni 126.3(4) . . ?
C16 O2 Ce 127.6(4) . . ?
Ni O2 Ce 106.07(15) . . ?
N5 O12 Ce 95.9(4) . . ?
O8 N4 O9 123.1(7) . . ?
O8 N4 O10 121.5(6) . . ?
O9 N4 O10 115.4(5) . . ?
O8 N4 Ce 173.7(5) . . ?
O9 N4 Ce 58.9(3) . . ?
O10 N4 Ce 57.0(3) . . ?
O11 N5 O12 121.6(7) . . ?
O11 N5 O13 120.9(7) . . ?
O12 N5 O13 117.5(6) . . ?
O11 N5 Ce 177.9(5) . . ?
O12 N5 Ce 59.4(3) . . ?
O13 N5 Ce 58.1(3) . . ?
N5 O13 Ce 97.2(4) . . ?
N4 O9 Ce 96.5(4) . . ?
C2 O3 C17 119.0(4) . . ?
C2 O3 Ce 119.3(3) . . ?
C17 O3 Ce 121.3(3) . . ?
C15 O4 C19 117.4(5) . . ?
C15 O4 Ce 121.1(3) . . ?
C19 O4 Ce 121.4(4) . . ?
C1 C6 C5 119.4(6) . . ?
C1 C6 C7 121.2(5) . . ?
C5 C6 C7 119.4(6) . . ?
N2 C10 C11 125.9(6) . . ?
C10 N2 C9 120.0(5) . . ?
C10 N2 Ni 126.7(5) . . ?
C9 N2 Ni 113.0(4) . . ?
O2 C16 C11 123.9(5) . . ?
O2 C16 C15 117.3(5) . . ?
C11 C16 C15 118.8(5) . . ?
O1 C1 C2 118.1(5) . . ?
O1 C1 C6 123.4(5) . . ?
C2 C1 C6 118.5(5) . . ?
C16 C11 C12 119.3(6) . . ?
C16 C11 C10 121.9(5) . . ?
C12 C11 C10 118.7(6) . . ?
O4 C15 C14 125.4(6) . . ?
O4 C15 C16 113.6(5) . . ?
C14 C15 C16 121.0(6) . . ?
O4 C19 C20 111.7(5) . . ?
C3 C2 O3 124.9(6) . . ?
C3 C2 C1 120.9(6) . . ?
O3 C2 C1 114.1(5) . . ?
C7 N1 C8 120.6(5) . . ?
C7 N1 Ni 127.4(5) . . ?
C8 N1 Ni 111.9(4) . . ?
N1 C8 C9 105.7(5) . . ?
N1 C7 C6 124.4(6) . . ?
C12 C13 C14 121.0(6) . . ?
C15 C14 C13 119.4(6) . . ?
O3 C17 C18 112.2(5) . . ?
C13 C12 C11 120.4(6) . . ?
C2 C3 C4 120.2(6) . . ?
C4 C5 C6 120.8(6) . . ?
N2 C9 C8 106.5(5) . . ?
C5 C4 C3 120.1(6) . . ?

loop_
_geom_bond_atom_site_label_1
_geom_bond_atom_site_label_2
_geom_bond_distance
_geom_bond_site_symmetry_2
_geom_bond_publ_flag
Ce O1 2.439(4) . ?
Ce O2 2.478(4) . ?
Ce O10 2.534(5) . ?
Ce O6 2.557(5) . ?
Ce O13 2.571(5) . ?
Ce O9 2.578(5) . ?
Ce O7 2.590(5) . ?
Ce O12 2.600(5) . ?
Ce O3 2.616(4) . ?
Ce O4 2.642(4) . ?
Ce N4 2.991(5) . ?
Ce N5 3.004(6) . ?
Ni N1 1.839(5) . ?
Ni N2 1.846(5) . ?
Ni O1 1.858(4) . ?
Ni O2 1.865(4) . ?
O6 N3 1.251(7) . ?
O7 N3 1.264(7) . ?
N3 O5 1.199(7) . ?
O10 N4 1.275(7) . ?
O1 C1 1.337(7) . ?
O2 C16 1.327(6) . ?
O12 N5 1.263(8) . ?
N4 O8 1.217(7) . ?
N4 O9 1.252(7) . ?
N5 O11 1.222(7) . ?
N5 O13 1.264(7) . ?
O3 C2 1.388(7) . ?
O3 C17 1.463(7) . ?
O4 C15 1.382(7) . ?
O4 C19 1.462(7) . ?
C6 C1 1.402(9) . ?
C6 C5 1.405(8) . ?
C6 C7 1.450(9) . ?
C10 N2 1.270(8) . ?
C10 C11 1.432(9) . ?
N2 C9 1.483(8) . ?
C16 C11 1.394(8) . ?
C16 C15 1.414(8) . ?
C1 C2 1.399(8) . ?
C11 C12 1.422(8) . ?
C15 C14 1.385(8) . ?
C19 C20 1.480(10) . ?
C2 C3 1.371(8) . ?
N1 C7 1.280(8) . ?
N1 C8 1.480(8) . ?
C8 C9 1.497(10) . ?
C13 C12 1.364(10) . ?
C13 C14 1.389(9) . ?
C17 C18 1.511(10) . ?
C3 C4 1.390(9) . ?
C5 C4 1.356(10) . ?
